data_7014656
loop_
_publ_author_name
'Li, Danfeng'
'Li, Shihui'
'Cui, Dongmei'
'Zhang, Xuequan'
'Trifonov, Alexander A.'

_publ_section_title
;
 Scandium alkyl complex with phosphinimino-amine ligand: Synthesis,
 structure and catalysis on ethylene polymerization.
;
_journal_issue 10
_journal_name_full 'Dalton transactions (Cambridge, England : 2003)'
_journal_page_first 2151
_journal_page_last 2153
_journal_paper_doi 10.1039/c0dt01030h
_journal_volume 40
_journal_year 2011
_chemical_formula_sum 'C43 H62 N2 P Sc Si2'
_chemical_formula_weight 739.06
_chemical_name_systematic
;
?
;
_space_group_IT_number 14
_symmetry_cell_setting monoclinic
_symmetry_space_group_name_Hall '-P 2ybc'
_symmetry_space_group_name_H-M 'P 1 21/c 1'
_atom_sites_solution_hydrogens geom
_atom_sites_solution_primary direct
_atom_sites_solution_secondary difmap
_audit_creation_method SHELXL-97
_cell_angle_alpha 90.00
_cell_angle_beta 107.6920(10)
_cell_angle_gamma 90.00
_cell_formula_units_Z 4
_cell_length_a 12.2513(7)
_cell_length_b 21.0117(12)
_cell_length_c 17.6635(10)
_cell_measurement_temperature 273(2)
_cell_volume 4331.9(4)
_computing_structure_refinement 'SHELXL-97 (Sheldrick, 1997)'
_computing_structure_solution 'SHELXS-97 (Sheldrick, 1990)'
_diffrn_ambient_temperature 273(2)
_diffrn_measured_fraction_theta_full 0.998
_diffrn_measured_fraction_theta_max 0.998
_diffrn_radiation_monochromator graphite
_diffrn_radiation_source 'fine-focus sealed tube'
_diffrn_radiation_type MoK\a
_diffrn_radiation_wavelength 0.71073
_diffrn_reflns_av_R_equivalents 0.0271
_diffrn_reflns_av_sigmaI/netI 0.0331
_diffrn_reflns_limit_h_max 13
_diffrn_reflns_limit_h_min -15
_diffrn_reflns_limit_k_max 16
_diffrn_reflns_limit_k_min -25
_diffrn_reflns_limit_l_max 21
_diffrn_reflns_limit_l_min -18
_diffrn_reflns_number 24125
_diffrn_reflns_theta_full 26.03
_diffrn_reflns_theta_max 26.03
_diffrn_reflns_theta_min 1.55
_exptl_absorpt_coefficient_mu 0.292
_exptl_absorpt_correction_T_max 0.9439
_exptl_absorpt_correction_T_min 0.9279
_exptl_absorpt_correction_type multi-scan
_exptl_crystal_density_diffrn 1.133
_exptl_crystal_density_method 'not measured'
_exptl_crystal_F_000 1592
_exptl_crystal_size_max 0.26
_exptl_crystal_size_mid 0.20
_exptl_crystal_size_min 0.20
_refine_diff_density_max 0.465
_refine_diff_density_min -0.201
_refine_diff_density_rms 0.052
_refine_ls_extinction_method none
_refine_ls_goodness_of_fit_ref 1.036
_refine_ls_hydrogen_treatment constr
_refine_ls_matrix_type full
_refine_ls_number_parameters 455
_refine_ls_number_reflns 8515
_refine_ls_number_restraints 0
_refine_ls_restrained_S_all 1.036
_refine_ls_R_factor_all 0.0543
_refine_ls_R_factor_gt 0.0438
_refine_ls_shift/su_max 0.001
_refine_ls_shift/su_mean 0.000
_refine_ls_structure_factor_coef Fsqd
_refine_ls_weighting_details 'calc w=1/[\s^2^(Fo^2^)+(0.0565P)^2^+1.5136P] where P=(Fo^2^+2Fc^2^)/3'
_refine_ls_weighting_scheme calc
_refine_ls_wR_factor_gt 0.1062
_refine_ls_wR_factor_ref 0.1133
_reflns_number_gt 7041
_reflns_number_total 8515
_reflns_threshold_expression >2sigma(I)
_cod_data_source_file C0DT01030H.TXT
_cod_data_source_block -
_cod_depositor_comments
;
The following automatic conversions were performed:
'_exptl_absorpt_correction_type' value 'Multi-scan' changed to
'multi-scan' according to
'/home/saulius/struct/CIF-dictionaries/cif_core.dic' dictionary named
'cif_core.dic' version 2.4.1 from 2010-06-29.

Automatic conversion script
Id: cif_fix_enum 1555 2011-01-17 13:19:09Z saulius 
;
_cod_original_sg_symbol_H-M P2(1)/c
_cod_database_code 7014656

loop_
_symmetry_equiv_pos_as_xyz
'x, y, z'
'-x, y+1/2, -z+1/2'
'-x, -y, -z'
'x, -y-1/2, z-1/2'

loop_
_atom_site_label
_atom_site_type_symbol
_atom_site_fract_x
_atom_site_fract_y
_atom_site_fract_z
_atom_site_U_iso_or_equiv
_atom_site_adp_type
_atom_site_occupancy
_atom_site_symmetry_multiplicity
_atom_site_calc_flag
_atom_site_refinement_flags
_atom_site_disorder_assembly
_atom_site_disorder_group
C1 C 0.54794(17) 0.63633(10) 0.70025(12) 0.0369(5) Uani 1 1 d . . .
H1A H 0.5354 0.5956 0.6731 0.044 Uiso 1 1 calc R . .
H1B H 0.5027 0.6351 0.7367 0.044 Uiso 1 1 calc R . .
C2 C 0.73898(17) 0.61133(11) 0.90335(12) 0.0352(5) Uani 1 1 d . . .
H2A H 0.8108 0.5889 0.9257 0.042 Uiso 1 1 calc R . .
H2B H 0.7485 0.6525 0.9294 0.042 Uiso 1 1 calc R . .
C3 C 0.3926(2) 0.65556(13) 0.52583(14) 0.0546(7) Uani 1 1 d . . .
H3A H 0.4429 0.6266 0.5107 0.082 Uiso 1 1 calc R . .
H3B H 0.3669 0.6877 0.4857 0.082 Uiso 1 1 calc R . .
H3C H 0.3277 0.6326 0.5315 0.082 Uiso 1 1 calc R . .
C4 C 0.5687(2) 0.75189(12) 0.59550(14) 0.0495(6) Uani 1 1 d . . .
H4A H 0.6131 0.7740 0.6423 0.074 Uiso 1 1 calc R . .
H4B H 0.5240 0.7820 0.5577 0.074 Uiso 1 1 calc R . .
H4C H 0.6191 0.7294 0.5725 0.074 Uiso 1 1 calc R . .
C5 C 0.3656(2) 0.74042(13) 0.65800(17) 0.0598(7) Uani 1 1 d . . .
H5A H 0.2983 0.7151 0.6521 0.090 Uiso 1 1 calc R . .
H5B H 0.3450 0.7786 0.6270 0.090 Uiso 1 1 calc R . .
H5C H 0.3993 0.7514 0.7129 0.090 Uiso 1 1 calc R . .
C6 C 0.6116(3) 0.48779(14) 0.8932(2) 0.0906(12) Uani 1 1 d . . .
H6A H 0.5800 0.4920 0.8367 0.136 Uiso 1 1 calc R . .
H6B H 0.5596 0.4640 0.9135 0.136 Uiso 1 1 calc R . .
H6C H 0.6837 0.4659 0.9057 0.136 Uiso 1 1 calc R . .
C7 C 0.49310(19) 0.61063(13) 0.91393(14) 0.0481(6) Uani 1 1 d . . .
H7A H 0.5026 0.6509 0.9409 0.072 Uiso 1 1 calc R . .
H7B H 0.4389 0.5852 0.9301 0.072 Uiso 1 1 calc R . .
H7C H 0.4654 0.6175 0.8576 0.072 Uiso 1 1 calc R . .
C8 C 0.6818(2) 0.55950(17) 1.05073(16) 0.0711(9) Uani 1 1 d . . .
H8A H 0.7541 0.5378 1.0673 0.107 Uiso 1 1 calc R . .
H8B H 0.6260 0.5353 1.0666 0.107 Uiso 1 1 calc R . .
H8C H 0.6899 0.6008 1.0750 0.107 Uiso 1 1 calc R . .
C9 C 0.88768(18) 0.75546(10) 0.84321(12) 0.0334(5) Uani 1 1 d . . .
C10 C 0.80782(19) 0.79528(10) 0.86367(13) 0.0386(5) Uani 1 1 d . . .
C11 C 0.8497(2) 0.84144(12) 0.92215(14) 0.0496(6) Uani 1 1 d . . .
H11 H 0.7984 0.8679 0.9365 0.060 Uiso 1 1 calc R . .
C12 C 0.9649(2) 0.84870(13) 0.95898(16) 0.0591(7) Uani 1 1 d . . .
H12 H 0.9911 0.8804 0.9970 0.071 Uiso 1 1 calc R . .
C13 C 1.0419(2) 0.80900(12) 0.93961(15) 0.0528(6) Uani 1 1 d . . .
H13 H 1.1198 0.8140 0.9654 0.063 Uiso 1 1 calc R . .
C14 C 1.00595(19) 0.76159(11) 0.88232(13) 0.0384(5) Uani 1 1 d . . .
C15 C 0.67889(19) 0.79126(10) 0.82497(13) 0.0398(5) Uani 1 1 d . . .
H15 H 0.6635 0.7551 0.7882 0.048 Uiso 1 1 calc R . .
C16 C 0.6151(2) 0.77944(12) 0.88635(16) 0.0536(6) Uani 1 1 d . . .
H16A H 0.6460 0.7424 0.9172 0.080 Uiso 1 1 calc R . .
H16B H 0.5352 0.7729 0.8594 0.080 Uiso 1 1 calc R . .
H16C H 0.6243 0.8156 0.9209 0.080 Uiso 1 1 calc R . .
C17 C 0.6310(2) 0.85117(11) 0.77681(15) 0.0504(6) Uani 1 1 d . . .
H17A H 0.6466 0.8876 0.8113 0.076 Uiso 1 1 calc R . .
H17B H 0.5497 0.8467 0.7532 0.076 Uiso 1 1 calc R . .
H17C H 0.6666 0.8567 0.7358 0.076 Uiso 1 1 calc R . .
C18 C 1.09496(18) 0.71802(11) 0.86569(13) 0.0392(5) Uani 1 1 d . . .
H18 H 1.0541 0.6848 0.8290 0.047 Uiso 1 1 calc R . .
C19 C 1.1692(2) 0.68527(13) 0.94132(14) 0.0551(7) Uani 1 1 d . . .
H19A H 1.2145 0.7166 0.9768 0.083 Uiso 1 1 calc R . .
H19B H 1.2188 0.6549 0.9277 0.083 Uiso 1 1 calc R . .
H19C H 1.1207 0.6638 0.9669 0.083 Uiso 1 1 calc R . .
C20 C 1.1717(2) 0.75352(13) 0.82578(15) 0.0541(7) Uani 1 1 d . . .
H20A H 1.1260 0.7694 0.7751 0.081 Uiso 1 1 calc R . .
H20B H 1.2288 0.7250 0.8184 0.081 Uiso 1 1 calc R . .
H20C H 1.2084 0.7885 0.8588 0.081 Uiso 1 1 calc R . .
C21 C 0.85964(16) 0.71283(9) 0.71173(11) 0.0277(4) Uani 1 1 d . . .
C22 C 0.8765(2) 0.77838(10) 0.68123(13) 0.0387(5) Uani 1 1 d . . .
H22A H 0.8231 0.8076 0.6923 0.058 Uiso 1 1 calc R . .
H22B H 0.8639 0.7765 0.6249 0.058 Uiso 1 1 calc R . .
H22C H 0.9533 0.7926 0.7071 0.058 Uiso 1 1 calc R . .
C23 C 0.84794(16) 0.66210(9) 0.65930(11) 0.0292(4) Uani 1 1 d . . .
H23 H 0.8238 0.6741 0.6061 0.035 Uiso 1 1 calc R . .
C24 C 0.68238(17) 0.56065(10) 0.54287(11) 0.0334(5) Uani 1 1 d . . .
H24 H 0.6450 0.5858 0.5705 0.040 Uiso 1 1 calc R . .
C25 C 0.62229(18) 0.53709(11) 0.46862(12) 0.0377(5) Uani 1 1 d . . .
H25 H 0.5447 0.5460 0.4469 0.045 Uiso 1 1 calc R . .
C26 C 0.67762(19) 0.50036(11) 0.42696(12) 0.0399(5) Uani 1 1 d . . .
H26 H 0.6374 0.4847 0.3770 0.048 Uiso 1 1 calc R . .
C27 C 0.79264(19) 0.48679(11) 0.45921(12) 0.0391(5) Uani 1 1 d . . .
H27 H 0.8298 0.4622 0.4308 0.047 Uiso 1 1 calc R . .
C28 C 0.85325(17) 0.50968(10) 0.53401(11) 0.0318(4) Uani 1 1 d . . .
H28 H 0.9306 0.5001 0.5557 0.038 Uiso 1 1 calc R . .
C29 C 0.79849(16) 0.54690(9) 0.57643(10) 0.0268(4) Uani 1 1 d . . .
C30 C 1.01846(16) 0.55711(10) 0.69615(10) 0.0281(4) Uani 1 1 d . . .
C31 C 1.04876(18) 0.49283(10) 0.70877(11) 0.0341(5) Uani 1 1 d . . .
H31 H 0.9921 0.4618 0.6990 0.041 Uiso 1 1 calc R . .
C32 C 1.16261(19) 0.47565(12) 0.73562(12) 0.0438(6) Uani 1 1 d . . .
H32 H 1.1826 0.4329 0.7440 0.053 Uiso 1 1 calc R . .
C33 C 1.24694(19) 0.52134(14) 0.75018(13) 0.0498(6) Uani 1 1 d . . .
H33 H 1.3235 0.5095 0.7700 0.060 Uiso 1 1 calc R . .
C34 C 1.21871(18) 0.58462(13) 0.73554(12) 0.0447(6) Uani 1 1 d . . .
H34 H 1.2761 0.6151 0.7438 0.054 Uiso 1 1 calc R . .
C35 C 1.10384(17) 0.60275(11) 0.70838(11) 0.0354(5) Uani 1 1 d . . .
H35 H 1.0845 0.6454 0.6985 0.042 Uiso 1 1 calc R . .
C36 C 0.84472(16) 0.49602(9) 0.78350(11) 0.0276(4) Uani 1 1 d . . .
C37 C 0.77176(18) 0.44401(10) 0.75620(12) 0.0333(5) Uani 1 1 d . . .
C38 C 0.7966(2) 0.38660(10) 0.79705(14) 0.0426(5) Uani 1 1 d . . .
H38 H 0.7487 0.3519 0.7793 0.051 Uiso 1 1 calc R . .
C39 C 0.8905(2) 0.38011(11) 0.86308(14) 0.0472(6) Uani 1 1 d . . .
H39 H 0.9064 0.3412 0.8892 0.057 Uiso 1 1 calc R . .
C40 C 0.9610(2) 0.43164(11) 0.89043(13) 0.0428(5) Uani 1 1 d . . .
H40 H 1.0242 0.4270 0.9354 0.051 Uiso 1 1 calc R . .
C41 C 0.94002(17) 0.49057(10) 0.85247(11) 0.0324(4) Uani 1 1 d . . .
C42 C 0.6665(2) 0.44834(11) 0.68496(13) 0.0459(6) Uani 1 1 d . . .
H42A H 0.6293 0.4885 0.6855 0.069 Uiso 1 1 calc R . .
H42B H 0.6148 0.4144 0.6867 0.069 Uiso 1 1 calc R . .
H42C H 0.6881 0.4449 0.6373 0.069 Uiso 1 1 calc R . .
C43 C 1.01835(17) 0.54517(11) 0.88556(11) 0.0378(5) Uani 1 1 d . . .
H43A H 1.0530 0.5392 0.9416 0.057 Uiso 1 1 calc R . .
H43B H 0.9753 0.5841 0.8763 0.057 Uiso 1 1 calc R . .
H43C H 1.0770 0.5472 0.8599 0.057 Uiso 1 1 calc R . .
N1 N 0.84901(13) 0.70598(8) 0.78486(9) 0.0283(4) Uani 1 1 d . . .
N2 N 0.81885(13) 0.55689(7) 0.74368(9) 0.0259(3) Uani 1 1 d . . .
P P 0.86964(4) 0.58044(2) 0.67374(3) 0.02433(12) Uani 1 1 d . . .
Sc Sc 0.72919(3) 0.631208(17) 0.77921(2) 0.02477(10) Uani 1 1 d . . .
Si1 Si 0.47112(5) 0.69406(3) 0.62278(3) 0.03514(15) Uani 1 1 d . . .
Si2 Si 0.63367(5) 0.56847(3) 0.93975(4) 0.03890(16) Uani 1 1 d . . .

loop_
_atom_site_aniso_label
_atom_site_aniso_U_11
_atom_site_aniso_U_22
_atom_site_aniso_U_33
_atom_site_aniso_U_23
_atom_site_aniso_U_13
_atom_site_aniso_U_12
C1 0.0278(10) 0.0420(13) 0.0385(11) 0.0063(10) 0.0064(9) -0.0007(9)
C2 0.0309(11) 0.0432(12) 0.0319(10) 0.0032(9) 0.0103(8) 0.0005(9)
C3 0.0504(15) 0.0516(15) 0.0470(14) -0.0007(12) -0.0073(11) 0.0061(12)
C4 0.0573(15) 0.0468(14) 0.0405(13) 0.0086(11) 0.0092(11) -0.0046(12)
C5 0.0594(17) 0.0608(18) 0.0620(17) 0.0068(14) 0.0227(13) 0.0194(13)
C6 0.104(3) 0.0520(18) 0.152(3) -0.025(2) 0.094(3) -0.0224(17)
C7 0.0363(12) 0.0666(17) 0.0424(13) -0.0012(12) 0.0134(10) -0.0027(11)
C8 0.0549(17) 0.112(3) 0.0535(16) 0.0393(17) 0.0264(13) 0.0167(16)
C9 0.0428(12) 0.0303(11) 0.0293(10) -0.0060(8) 0.0143(9) -0.0104(9)
C10 0.0472(13) 0.0339(12) 0.0386(12) -0.0099(9) 0.0186(10) -0.0110(10)
C11 0.0533(15) 0.0467(14) 0.0527(14) -0.0218(12) 0.0220(12) -0.0092(12)
C12 0.0603(17) 0.0556(16) 0.0599(16) -0.0349(13) 0.0162(13) -0.0190(13)
C13 0.0454(14) 0.0572(16) 0.0530(14) -0.0238(13) 0.0107(11) -0.0160(12)
C14 0.0399(12) 0.0407(13) 0.0351(11) -0.0087(10) 0.0121(9) -0.0126(10)
C15 0.0441(13) 0.0325(12) 0.0472(13) -0.0135(10) 0.0203(10) -0.0083(10)
C16 0.0553(16) 0.0501(15) 0.0651(16) -0.0052(13) 0.0326(13) -0.0040(12)
C17 0.0535(15) 0.0394(13) 0.0585(15) -0.0086(12) 0.0173(12) -0.0048(11)
C18 0.0344(11) 0.0447(13) 0.0358(11) -0.0095(10) 0.0065(9) -0.0095(10)
C19 0.0524(15) 0.0589(17) 0.0456(14) -0.0033(12) 0.0024(11) -0.0097(13)
C20 0.0451(14) 0.0654(18) 0.0525(15) -0.0064(13) 0.0161(11) -0.0133(12)
C21 0.0234(9) 0.0289(10) 0.0300(10) -0.0002(8) 0.0069(8) -0.0038(8)
C22 0.0474(13) 0.0328(12) 0.0373(11) 0.0007(9) 0.0147(10) -0.0073(10)
C23 0.0342(10) 0.0287(10) 0.0221(9) 0.0026(8) 0.0046(8) 0.0031(8)
C24 0.0341(11) 0.0387(12) 0.0264(10) -0.0012(9) 0.0076(8) 0.0024(9)
C25 0.0314(11) 0.0467(13) 0.0290(10) 0.0012(9) 0.0003(8) -0.0036(9)
C26 0.0461(13) 0.0438(13) 0.0249(10) -0.0048(9) 0.0035(9) -0.0090(10)
C27 0.0469(13) 0.0402(12) 0.0295(10) -0.0082(9) 0.0108(9) -0.0001(10)
C28 0.0336(11) 0.0338(11) 0.0267(10) -0.0013(8) 0.0075(8) 0.0004(9)
C29 0.0305(10) 0.0274(10) 0.0213(9) 0.0015(8) 0.0063(7) -0.0027(8)
C30 0.0270(10) 0.0388(11) 0.0177(8) -0.0012(8) 0.0057(7) 0.0036(8)
C31 0.0363(11) 0.0405(12) 0.0269(10) 0.0019(9) 0.0119(8) 0.0066(9)
C32 0.0443(13) 0.0564(15) 0.0315(11) 0.0069(10) 0.0127(9) 0.0181(12)
C33 0.0301(12) 0.085(2) 0.0307(11) 0.0009(12) 0.0044(9) 0.0168(13)
C34 0.0299(11) 0.0692(17) 0.0330(11) -0.0088(11) 0.0067(9) -0.0047(11)
C35 0.0326(11) 0.0463(13) 0.0271(10) -0.0044(9) 0.0088(8) -0.0014(9)
C36 0.0310(10) 0.0306(10) 0.0235(9) 0.0024(8) 0.0117(8) 0.0042(8)
C37 0.0394(11) 0.0318(11) 0.0321(10) -0.0014(9) 0.0160(9) -0.0010(9)
C38 0.0561(15) 0.0315(12) 0.0465(13) 0.0001(10) 0.0251(11) -0.0014(10)
C39 0.0664(16) 0.0349(13) 0.0491(14) 0.0150(11) 0.0308(12) 0.0143(12)
C40 0.0473(13) 0.0518(15) 0.0317(11) 0.0120(10) 0.0157(10) 0.0153(11)
C41 0.0346(11) 0.0404(12) 0.0243(9) 0.0031(9) 0.0121(8) 0.0066(9)
C42 0.0472(13) 0.0425(13) 0.0432(13) -0.0044(11) 0.0064(10) -0.0151(11)
C43 0.0323(11) 0.0533(14) 0.0246(10) 0.0018(9) 0.0039(8) 0.0039(10)
N1 0.0313(9) 0.0280(9) 0.0276(8) -0.0057(7) 0.0117(7) -0.0076(7)
N2 0.0274(8) 0.0275(8) 0.0219(7) 0.0013(6) 0.0062(6) 0.0009(7)
P 0.0248(2) 0.0272(3) 0.0198(2) -0.00089(19) 0.00496(18) 0.0007(2)
Sc 0.02381(19) 0.0249(2) 0.02515(19) 0.00062(14) 0.00679(14) -0.00167(14)
Si1 0.0331(3) 0.0349(3) 0.0337(3) 0.0039(2) 0.0045(2) 0.0043(2)
Si2 0.0384(3) 0.0428(4) 0.0416(3) 0.0049(3) 0.0213(3) 0.0004(3)

loop_
_atom_type_symbol
_atom_type_description
_atom_type_scat_dispersion_real
_atom_type_scat_dispersion_imag
_atom_type_scat_source
C C 0.0033 0.0016 'International Tables Vol C Tables 4.2.6.8 and 6.1.1.4'
H H 0.0000 0.0000 'International Tables Vol C Tables 4.2.6.8 and 6.1.1.4'
N N 0.0061 0.0033 'International Tables Vol C Tables 4.2.6.8 and 6.1.1.4'
Si Si 0.0817 0.0704 'International Tables Vol C Tables 4.2.6.8 and 6.1.1.4'
P P 0.1023 0.0942 'International Tables Vol C Tables 4.2.6.8 and 6.1.1.4'
Sc Sc 0.2519 0.3716 'International Tables Vol C Tables 4.2.6.8 and 6.1.1.4'

loop_
_geom_angle_atom_site_label_1
_geom_angle_atom_site_label_2
_geom_angle_atom_site_label_3
_geom_angle
_geom_angle_site_symmetry_1
_geom_angle_site_symmetry_3
_geom_angle_publ_flag
Si1 C1 Sc 132.51(11) . . ?
Si1 C1 H1A 104.1 . . ?
Sc C1 H1A 104.1 . . ?
Si1 C1 H1B 104.1 . . ?
Sc C1 H1B 104.1 . . ?
H1A C1 H1B 105.5 . . ?
Si2 C2 Sc 127.52(11) . . ?
Si2 C2 H2A 105.4 . . ?
Sc C2 H2A 105.4 . . ?
Si2 C2 H2B 105.4 . . ?
Sc C2 H2B 105.4 . . ?
H2A C2 H2B 106.0 . . ?
Si1 C3 H3A 109.5 . . ?
Si1 C3 H3B 109.5 . . ?
H3A C3 H3B 109.5 . . ?
Si1 C3 H3C 109.5 . . ?
H3A C3 H3C 109.5 . . ?
H3B C3 H3C 109.5 . . ?
Si1 C4 H4A 109.5 . . ?
Si1 C4 H4B 109.5 . . ?
H4A C4 H4B 109.5 . . ?
Si1 C4 H4C 109.5 . . ?
H4A C4 H4C 109.5 . . ?
H4B C4 H4C 109.5 . . ?
Si1 C5 H5A 109.5 . . ?
Si1 C5 H5B 109.5 . . ?
H5A C5 H5B 109.5 . . ?
Si1 C5 H5C 109.5 . . ?
H5A C5 H5C 109.5 . . ?
H5B C5 H5C 109.5 . . ?
Si2 C6 H6A 109.5 . . ?
Si2 C6 H6B 109.5 . . ?
H6A C6 H6B 109.5 . . ?
Si2 C6 H6C 109.5 . . ?
H6A C6 H6C 109.5 . . ?
H6B C6 H6C 109.5 . . ?
Si2 C7 H7A 109.5 . . ?
Si2 C7 H7B 109.5 . . ?
H7A C7 H7B 109.5 . . ?
Si2 C7 H7C 109.5 . . ?
H7A C7 H7C 109.5 . . ?
H7B C7 H7C 109.5 . . ?
Si2 C8 H8A 109.5 . . ?
Si2 C8 H8B 109.5 . . ?
H8A C8 H8B 109.5 . . ?
Si2 C8 H8C 109.5 . . ?
H8A C8 H8C 109.5 . . ?
H8B C8 H8C 109.5 . . ?
C14 C9 C10 120.57(18) . . ?
C14 C9 N1 118.87(18) . . ?
C10 C9 N1 120.49(18) . . ?
C11 C10 C9 118.2(2) . . ?
C11 C10 C15 118.0(2) . . ?
C9 C10 C15 123.82(18) . . ?
C12 C11 C10 121.5(2) . . ?
C12 C11 H11 119.3 . . ?
C10 C11 H11 119.3 . . ?
C11 C12 C13 119.9(2) . . ?
C11 C12 H12 120.1 . . ?
C13 C12 H12 120.1 . . ?
C12 C13 C14 121.6(2) . . ?
C12 C13 H13 119.2 . . ?
C14 C13 H13 119.2 . . ?
C13 C14 C9 118.2(2) . . ?
C13 C14 C18 119.0(2) . . ?
C9 C14 C18 122.81(18) . . ?
C10 C15 C17 111.97(18) . . ?
C10 C15 C16 111.9(2) . . ?
C17 C15 C16 109.5(2) . . ?
C10 C15 H15 107.8 . . ?
C17 C15 H15 107.8 . . ?
C16 C15 H15 107.8 . . ?
C15 C16 H16A 109.5 . . ?
C15 C16 H16B 109.5 . . ?
H16A C16 H16B 109.5 . . ?
C15 C16 H16C 109.5 . . ?
H16A C16 H16C 109.5 . . ?
H16B C16 H16C 109.5 . . ?
C15 C17 H17A 109.5 . . ?
C15 C17 H17B 109.5 . . ?
H17A C17 H17B 109.5 . . ?
C15 C17 H17C 109.5 . . ?
H17A C17 H17C 109.5 . . ?
H17B C17 H17C 109.5 . . ?
C14 C18 C20 111.9(2) . . ?
C14 C18 C19 111.88(19) . . ?
C20 C18 C19 109.62(19) . . ?
C14 C18 H18 107.7 . . ?
C20 C18 H18 107.7 . . ?
C19 C18 H18 107.7 . . ?
C18 C19 H19A 109.5 . . ?
C18 C19 H19B 109.5 . . ?
H19A C19 H19B 109.5 . . ?
C18 C19 H19C 109.5 . . ?
H19A C19 H19C 109.5 . . ?
H19B C19 H19C 109.5 . . ?
C18 C20 H20A 109.5 . . ?
C18 C20 H20B 109.5 . . ?
H20A C20 H20B 109.5 . . ?
C18 C20 H20C 109.5 . . ?
H20A C20 H20C 109.5 . . ?
H20B C20 H20C 109.5 . . ?
N1 C21 C23 122.48(17) . . ?
N1 C21 C22 120.15(17) . . ?
C23 C21 C22 117.22(17) . . ?
C21 C22 H22A 109.5 . . ?
C21 C22 H22B 109.5 . . ?
H22A C22 H22B 109.5 . . ?
C21 C22 H22C 109.5 . . ?
H22A C22 H22C 109.5 . . ?
H22B C22 H22C 109.5 . . ?
C21 C23 P 132.60(15) . . ?
C21 C23 H23 113.7 . . ?
P C23 H23 113.7 . . ?
C25 C24 C29 120.53(19) . . ?
C25 C24 H24 119.7 . . ?
C29 C24 H24 119.7 . . ?
C26 C25 C24 120.0(2) . . ?
C26 C25 H25 120.0 . . ?
C24 C25 H25 120.0 . . ?
C25 C26 C27 120.10(19) . . ?
C25 C26 H26 119.9 . . ?
C27 C26 H26 119.9 . . ?
C26 C27 C28 120.3(2) . . ?
C26 C27 H27 119.9 . . ?
C28 C27 H27 119.9 . . ?
C29 C28 C27 120.11(19) . . ?
C29 C28 H28 119.9 . . ?
C27 C28 H28 119.9 . . ?
C28 C29 C24 119.00(17) . . ?
C28 C29 P 123.87(15) . . ?
C24 C29 P 117.13(15) . . ?
C35 C30 C31 119.42(18) . . ?
C35 C30 P 120.55(16) . . ?
C31 C30 P 119.74(15) . . ?
C32 C31 C30 119.9(2) . . ?
C32 C31 H31 120.0 . . ?
C30 C31 H31 120.0 . . ?
C33 C32 C31 120.4(2) . . ?
C33 C32 H32 119.8 . . ?
C31 C32 H32 119.8 . . ?
C32 C33 C34 120.4(2) . . ?
C32 C33 H33 119.8 . . ?
C34 C33 H33 119.8 . . ?
C33 C34 C35 119.8(2) . . ?
C33 C34 H34 120.1 . . ?
C35 C34 H34 120.1 . . ?
C30 C35 C34 119.9(2) . . ?
C30 C35 H35 120.0 . . ?
C34 C35 H35 120.0 . . ?
C37 C36 C41 120.47(18) . . ?
C37 C36 N2 119.95(17) . . ?
C41 C36 N2 119.48(17) . . ?
C38 C37 C36 118.8(2) . . ?
C38 C37 C42 118.9(2) . . ?
C36 C37 C42 122.36(18) . . ?
C39 C38 C37 121.4(2) . . ?
C39 C38 H38 119.3 . . ?
C37 C38 H38 119.3 . . ?
C38 C39 C40 119.6(2) . . ?
C38 C39 H39 120.2 . . ?
C40 C39 H39 120.2 . . ?
C39 C40 C41 121.7(2) . . ?
C39 C40 H40 119.2 . . ?
C41 C40 H40 119.2 . . ?
C40 C41 C36 118.0(2) . . ?
C40 C41 C43 119.38(19) . . ?
C36 C41 C43 122.59(18) . . ?
C37 C42 H42A 109.5 . . ?
C37 C42 H42B 109.5 . . ?
H42A C42 H42B 109.5 . . ?
C37 C42 H42C 109.5 . . ?
H42A C42 H42C 109.5 . . ?
H42B C42 H42C 109.5 . . ?
C41 C43 H43A 109.5 . . ?
C41 C43 H43B 109.5 . . ?
H43A C43 H43B 109.5 . . ?
C41 C43 H43C 109.5 . . ?
H43A C43 H43C 109.5 . . ?
H43B C43 H43C 109.5 . . ?
C21 N1 C9 120.23(16) . . ?
C21 N1 Sc 107.47(12) . . ?
C9 N1 Sc 129.66(12) . . ?
C36 N2 P 124.20(13) . . ?
C36 N2 Sc 124.46(11) . . ?
P N2 Sc 110.84(8) . . ?
N2 P C23 109.59(9) . . ?
N2 P C30 110.18(8) . . ?
C23 P C30 113.38(9) . . ?
N2 P C29 114.70(9) . . ?
C23 P C29 103.61(9) . . ?
C30 P C29 105.28(9) . . ?
N2 Sc N1 98.39(6) . . ?
N2 Sc C2 106.27(7) . . ?
N1 Sc C2 105.37(7) . . ?
N2 Sc C1 110.96(7) . . ?
N1 Sc C1 122.19(7) . . ?
C2 Sc C1 111.95(8) . . ?
C1 Si1 C4 113.23(10) . . ?
C1 Si1 C5 110.00(11) . . ?
C4 Si1 C5 107.95(13) . . ?
C1 Si1 C3 113.33(11) . . ?
C4 Si1 C3 103.67(12) . . ?
C5 Si1 C3 108.30(13) . . ?
C2 Si2 C7 112.02(11) . . ?
C2 Si2 C6 108.28(12) . . ?
C7 Si2 C6 108.89(15) . . ?
C2 Si2 C8 112.50(12) . . ?
C7 Si2 C8 106.06(12) . . ?
C6 Si2 C8 109.01(17) . . ?

loop_
_geom_bond_atom_site_label_1
_geom_bond_atom_site_label_2
_geom_bond_distance
_geom_bond_site_symmetry_2
_geom_bond_publ_flag
C1 Si1 1.857(2) . ?
C1 Sc 2.237(2) . ?
C1 H1A 0.9700 . ?
C1 H1B 0.9700 . ?
C2 Si2 1.842(2) . ?
C2 Sc 2.199(2) . ?
C2 H2A 0.9700 . ?
C2 H2B 0.9700 . ?
C3 Si1 1.874(2) . ?
C3 H3A 0.9600 . ?
C3 H3B 0.9600 . ?
C3 H3C 0.9600 . ?
C4 Si1 1.867(2) . ?
C4 H4A 0.9600 . ?
C4 H4B 0.9600 . ?
C4 H4C 0.9600 . ?
C5 Si1 1.870(3) . ?
C5 H5A 0.9600 . ?
C5 H5B 0.9600 . ?
C5 H5C 0.9600 . ?
C6 Si2 1.867(3) . ?
C6 H6A 0.9600 . ?
C6 H6B 0.9600 . ?
C6 H6C 0.9600 . ?
C7 Si2 1.866(2) . ?
C7 H7A 0.9600 . ?
C7 H7B 0.9600 . ?
C7 H7C 0.9600 . ?
C8 Si2 1.877(3) . ?
C8 H8A 0.9600 . ?
C8 H8B 0.9600 . ?
C8 H8C 0.9600 . ?
C9 C14 1.409(3) . ?
C9 C10 1.415(3) . ?
C9 N1 1.439(2) . ?
C10 C11 1.396(3) . ?
C10 C15 1.521(3) . ?
C11 C12 1.371(4) . ?
C11 H11 0.9300 . ?
C12 C13 1.377(4) . ?
C12 H12 0.9300 . ?
C13 C14 1.393(3) . ?
C13 H13 0.9300 . ?
C14 C18 1.519(3) . ?
C15 C17 1.533(3) . ?
C15 C16 1.537(3) . ?
C15 H15 0.9800 . ?
C16 H16A 0.9600 . ?
C16 H16B 0.9600 . ?
C16 H16C 0.9600 . ?
C17 H17A 0.9600 . ?
C17 H17B 0.9600 . ?
C17 H17C 0.9600 . ?
C18 C20 1.530(3) . ?
C18 C19 1.532(3) . ?
C18 H18 0.9800 . ?
C19 H19A 0.9600 . ?
C19 H19B 0.9600 . ?
C19 H19C 0.9600 . ?
C20 H20A 0.9600 . ?
C20 H20B 0.9600 . ?
C20 H20C 0.9600 . ?
C21 N1 1.345(2) . ?
C21 C23 1.391(3) . ?
C21 C22 1.516(3) . ?
C22 H22A 0.9600 . ?
C22 H22B 0.9600 . ?
C22 H22C 0.9600 . ?
C23 P 1.743(2) . ?
C23 H23 0.9300 . ?
C24 C25 1.386(3) . ?
C24 C29 1.395(3) . ?
C24 H24 0.9300 . ?
C25 C26 1.378(3) . ?
C25 H25 0.9300 . ?
C26 C27 1.380(3) . ?
C26 H26 0.9300 . ?
C27 C28 1.390(3) . ?
C27 H27 0.9300 . ?
C28 C29 1.389(3) . ?
C28 H28 0.9300 . ?
C29 P 1.8166(18) . ?
C30 C35 1.387(3) . ?
C30 C31 1.401(3) . ?
C30 P 1.8117(19) . ?
C31 C32 1.378(3) . ?
C31 H31 0.9300 . ?
C32 C33 1.376(4) . ?
C32 H32 0.9300 . ?
C33 C34 1.378(4) . ?
C33 H33 0.9300 . ?
C34 C35 1.395(3) . ?
C34 H34 0.9300 . ?
C35 H35 0.9300 . ?
C36 C37 1.401(3) . ?
C36 C41 1.413(3) . ?
C36 N2 1.448(2) . ?
C37 C38 1.391(3) . ?
C37 C42 1.507(3) . ?
C38 C39 1.373(3) . ?
C38 H38 0.9300 . ?
C39 C40 1.378(3) . ?
C39 H39 0.9300 . ?
C40 C41 1.394(3) . ?
C40 H40 0.9300 . ?
C41 C43 1.496(3) . ?
C42 H42A 0.9600 . ?
C42 H42B 0.9600 . ?
C42 H42C 0.9600 . ?
C43 H43A 0.9600 . ?
C43 H43B 0.9600 . ?
C43 H43C 0.9600 . ?
N1 Sc 2.1316(16) . ?
N2 P 1.6204(16) . ?
N2 Sc 2.1113(16) . ?
